data_4502822
loop_
_publ_author_name
'Bhattacharya, Suman'
'Saha, Binoy K.'

_publ_section_title
;
 Isostructurality in the Guest Free Forms and in the Clathrates of
 1,3,5-Triethyl-2,4,6-tris(4-halophenoxy)methylbenzenes
;
_journal_issue 1
_journal_name_full 'Crystal Growth &amp; Design'
_journal_page_first 169
_journal_paper_doi 10.1021/cg2009144
_journal_volume 12
_journal_year 2012
_chemical_formula_moiety 'C33 H33 F3 O3, C8 H10, 2(C4 H5)'
_chemical_formula_sum 'C49 H53 F3 O3'
_chemical_formula_weight 746.91
_chemical_name_common '1F, p-xylene'
_chemical_name_systematic
;
1,3,5-triethyl-2,4,6-tris(4-fluorophenoxy)methylbenzene, p-xylene
;
_space_group_crystal_system triclinic
_space_group_IT_number 2
_space_group_name_Hall '-P 1'
_space_group_name_H-M_alt 'P -1'
_symmetry_space_group_name_Hall '-P 1'
_symmetry_space_group_name_H-M 'P -1'
_atom_sites_solution_hydrogens geom
_atom_sites_solution_primary direct
_atom_sites_solution_secondary difmap
_audit_creation_date 2011-09-21
_audit_creation_method
;
  Olex2 1.1
  (compiled 2011.08.18 svn.r1932, GUI svn.r3819)
;
_cell_angle_alpha 69.666(14)
_cell_angle_beta 71.915(13)
_cell_angle_gamma 77.992(13)
_cell_formula_units_Z 2
_cell_length_a 10.6739(16)
_cell_length_b 14.390(2)
_cell_length_c 15.890(2)
_cell_measurement_reflns_used 4986
_cell_measurement_temperature 298(2)
_cell_measurement_theta_max 29.3448
_cell_measurement_theta_min 2.6566
_cell_volume 2161.7(6)
_computing_cell_refinement
;
CrysAlisPro, Oxford Diffraction Ltd.,
Version 1.171.34.44 (release 25-10-2010 CrysAlis171 .NET)
(compiled Oct 25 2010,18:11:34)
;
_computing_data_collection
;
CrysAlisPro, Oxford Diffraction Ltd.,
Version 1.171.34.44 (release 25-10-2010 CrysAlis171 .NET)
(compiled Oct 25 2010,18:11:34)
;
_computing_data_reduction
;
CrysAlisPro, Oxford Diffraction Ltd.,
Version 1.171.34.44 (release 25-10-2010 CrysAlis171 .NET)
(compiled Oct 25 2010,18:11:34)
;
_computing_molecular_graphics
;
O. V. Dolomanov, L. J. Bourhis, R. J. Gildea, J. A. K. Howard and H. Puschmann,
OLEX2: a complete structure solution, refinement and analysis program.
J. Appl. Cryst. (2009). 42, 339-341.
;
_computing_publication_material
;
O. V. Dolomanov, L. J. Bourhis, R. J. Gildea, J. A. K. Howard and H. Puschmann,
OLEX2: a complete structure solution, refinement and analysis program.
J. Appl. Cryst. (2009). 42, 339-341.
;
_computing_structure_refinement
;
XL, G.M. Sheldrick, Acta Cryst.
(2008). A64, 112-122
;
_computing_structure_solution 'SHELXS-97 (Sheldrick, 1990)'
_diffrn_ambient_temperature 298(2)
_diffrn_measured_fraction_theta_full 0.998
_diffrn_measured_fraction_theta_max 0.998
_diffrn_measurement_device_type 'Xcalibur, Eos'
_diffrn_measurement_method '\w scans'
_diffrn_radiation_monochromator graphite
_diffrn_radiation_type MoK\a
_diffrn_radiation_wavelength 0.71073
_diffrn_reflns_av_R_equivalents 0.0497
_diffrn_reflns_av_unetI/netI 0.0764
_diffrn_reflns_limit_h_max 12
_diffrn_reflns_limit_h_min -12
_diffrn_reflns_limit_k_max 17
_diffrn_reflns_limit_k_min -16
_diffrn_reflns_limit_l_max 18
_diffrn_reflns_limit_l_min -18
_diffrn_reflns_number 17649
_diffrn_reflns_theta_full 25.00
_diffrn_reflns_theta_max 25.00
_diffrn_reflns_theta_min 2.66
_diffrn_source 'Enhance (Mo) X-ray Source'
_exptl_absorpt_coefficient_mu 0.069
_exptl_absorpt_correction_T_max 0.969
_exptl_absorpt_correction_T_min 0.963
_exptl_absorpt_correction_type multi-scan
_exptl_absorpt_process_details
;
CrysAlisPro, Oxford Diffraction Ltd.,
Version 1.171.34.44 (release 25-10-2010 CrysAlis171 .NET)
(compiled Oct 25 2010,18:11:34)
Empirical absorption correction using spherical harmonics,
 implemented in SCALE3 ABSPACK scaling algorithm.
;
_exptl_crystal_colour colorless
_exptl_crystal_density_diffrn 0.984
_exptl_crystal_density_method 'not measured'
_exptl_crystal_description block
_exptl_crystal_F_000 680
_exptl_crystal_size_max 0.54
_exptl_crystal_size_mid 0.52
_exptl_crystal_size_min 0.45
_refine_diff_density_max 0.503
_refine_diff_density_min -0.276
_refine_diff_density_rms 0.062
_refine_ls_extinction_coef 0.020(5)
_refine_ls_extinction_expression Fc^*^=kFc[1+0.001xFc^2^\l^3^/sin(2\q)]^-1/4^
_refine_ls_extinction_method SHELXL
_refine_ls_goodness_of_fit_ref 0.992
_refine_ls_hydrogen_treatment constr
_refine_ls_matrix_type full
_refine_ls_number_parameters 390
_refine_ls_number_reflns 7598
_refine_ls_number_restraints 0
_refine_ls_restrained_S_all 0.992
_refine_ls_R_factor_all 0.1667
_refine_ls_R_factor_gt 0.0988
_refine_ls_shift/su_max 0.010
_refine_ls_shift/su_mean 0.000
_refine_ls_structure_factor_coef Fsqd
_refine_ls_weighting_details 'calc w=1/[\s^2^(Fo^2^)+(0.1971P)^2^+0.0000P] where P=(Fo^2^+2Fc^2^)/3'
_refine_ls_weighting_scheme calc
_refine_ls_wR_factor_gt 0.2846
_refine_ls_wR_factor_ref 0.3474
_reflns_number_gt 3431
_reflns_number_total 7598
_reflns_threshold_expression >2sigma(I)
_cod_data_source_file cg2009144_si_001.cif
_cod_data_source_block teb-f-o-xyl-sqz
_cod_original_cell_volume 2161.6(5)
_cod_database_code 4502822

loop_
_space_group_symop_id
_space_group_symop_operation_xyz
1 'x, y, z'
2 '-x, -y, -z'

loop_
_atom_site_label
_atom_site_type_symbol
_atom_site_fract_x
_atom_site_fract_y
_atom_site_fract_z
_atom_site_U_iso_or_equiv
_atom_site_adp_type
_atom_site_occupancy
_atom_site_symmetry_multiplicity
_atom_site_calc_flag
_atom_site_refinement_flags
O1 O 0.3080(2) 0.4571(2) 1.05605(17) 0.0748(8) Uani 1 1 d .
C1 C 0.1663(3) 0.5277(3) 0.9541(2) 0.0568(9) Uani 1 1 d .
O3 O 0.0548(2) 0.4805(2) 0.73303(17) 0.0729(8) Uani 1 1 d .
C5 C 0.1651(3) 0.5569(3) 0.7945(2) 0.0552(9) Uani 1 1 d .
C6 C 0.1854(3) 0.4911(3) 0.8792(3) 0.0569(9) Uani 1 1 d .
O2 O -0.0701(2) 0.8181(2) 0.8748(2) 0.0798(8) Uani 1 1 d .
C2 C 0.1318(3) 0.6322(3) 0.9424(2) 0.0610(10) Uani 1 1 d .
C4 C 0.1254(3) 0.6590(3) 0.7841(2) 0.0534(9) Uani 1 1 d .
C3 C 0.1140(3) 0.6960(3) 0.8574(2) 0.0573(9) Uani 1 1 d .
C16 C 0.3345(3) 0.4008(3) 1.1399(2) 0.0585(9) Uani 1 1 d .
C7 C 0.1787(3) 0.4580(3) 1.0474(2) 0.0654(10) Uani 1 1 d .
H7A H 0.1122 0.4799 1.0962 0.078 Uiso 1 1 calc R
H7B H 0.1645 0.3913 1.0534 0.078 Uiso 1 1 calc R
C9 C 0.1777(3) 0.5166(3) 0.7163(3) 0.0672(10) Uani 1 1 d .
H9A H 0.1958 0.5688 0.6572 0.081 Uiso 1 1 calc R
H9B H 0.2497 0.4630 0.7148 0.081 Uiso 1 1 calc R
F1 F 0.4399(3) 0.2381(3) 1.3796(2) 0.1245(11) Uani 1 1 d .
C28 C 0.0408(4) 0.4385(3) 0.6714(3) 0.0667(10) Uani 1 1 d .
C8 C 0.0732(3) 0.8044(3) 0.8467(3) 0.0667(10) Uani 1 1 d .
H8A H 0.1094 0.8250 0.8854 0.080 Uiso 1 1 calc R
H8B H 0.1054 0.8438 0.7825 0.080 Uiso 1 1 calc R
C21 C 0.4588(4) 0.4023(3) 1.1471(3) 0.0739(11) Uani 1 1 d .
H21 H 0.5191 0.4393 1.0969 0.089 Uiso 1 1 calc R
C12 C 0.0976(4) 0.7274(3) 0.6939(3) 0.0721(11) Uani 1 1 d .
H12A H 0.0293 0.7805 0.7068 0.086 Uiso 1 1 calc R
H12B H 0.0634 0.6901 0.6670 0.086 Uiso 1 1 calc R
C14 C 0.2259(4) 0.3828(3) 0.8900(3) 0.0787(11) Uani 1 1 d .
H14A H 0.2014 0.3665 0.8433 0.094 Uiso 1 1 calc R
H14B H 0.1768 0.3446 0.9504 0.094 Uiso 1 1 calc R
C20 C 0.4942(4) 0.3498(4) 1.2274(3) 0.0884(13) Uani 1 1 d .
H20 H 0.5773 0.3527 1.2332 0.106 Uiso 1 1 calc R
C18 C 0.2811(4) 0.2909(4) 1.2945(3) 0.0855(12) Uani 1 1 d .
H18 H 0.2210 0.2544 1.3454 0.103 Uiso 1 1 calc R
C17 C 0.2457(4) 0.3439(3) 1.2131(3) 0.0747(11) Uani 1 1 d .
H17 H 0.1624 0.3414 1.2076 0.090 Uiso 1 1 calc R
C10 C 0.1166(4) 0.6724(3) 1.0212(3) 0.0724(11) Uani 1 1 d .
H10A H 0.0809 0.6232 1.0795 0.087 Uiso 1 1 calc R
H10B H 0.0533 0.7319 1.0154 0.087 Uiso 1 1 calc R
C19 C 0.4064(4) 0.2931(4) 1.2990(3) 0.0807(12) Uani 1 1 d .
C22 C -0.1322(4) 0.9123(3) 0.8638(3) 0.0745(11) Uani 1 1 d .
F3 F -0.0290(5) 0.3096(3) 0.5003(3) 0.1569(15) Uani 1 1 d .
C23 C -0.0674(4) 0.9965(3) 0.8391(3) 0.0870(13) Uani 1 1 d .
H23 H 0.0241 0.9900 0.8295 0.104 Uiso 1 1 calc R
C33 C -0.0750(5) 0.3990(4) 0.6940(3) 0.0923(14) Uani 1 1 d .
H33 H -0.1389 0.4019 0.7486 0.111 Uiso 1 1 calc R
C29 C 0.1356(4) 0.4333(3) 0.5897(3) 0.0818(12) Uani 1 1 d .
H29 H 0.2156 0.4592 0.5741 0.098 Uiso 1 1 calc R
C30 C 0.1129(6) 0.3910(4) 0.5330(3) 0.0973(15) Uani 1 1 d .
H30 H 0.1763 0.3889 0.4780 0.117 Uiso 1 1 calc R
F2 F -0.3395(4) 1.1921(3) 0.8288(4) 0.1737(18) Uani 1 1 d .
C13 C 0.2195(4) 0.7739(4) 0.6226(3) 0.0966(14) Uani 1 1 d .
H13A H 0.1971 0.8115 0.5651 0.145 Uiso 1 1 calc R
H13B H 0.2898 0.7221 0.6123 0.145 Uiso 1 1 calc R
H13C H 0.2479 0.8173 0.6455 0.145 Uiso 1 1 calc R
C11 C 0.2474(5) 0.6980(4) 1.0240(4) 0.1034(16) Uani 1 1 d .
H11A H 0.2775 0.7527 0.9702 0.155 Uiso 1 1 calc R
H11B H 0.3129 0.6410 1.0245 0.155 Uiso 1 1 calc R
H11C H 0.2337 0.7163 1.0791 0.155 Uiso 1 1 calc R
C15 C 0.3746(5) 0.3508(5) 0.8810(4) 0.1179(19) Uani 1 1 d .
H15A H 0.4243 0.3871 0.8208 0.177 Uiso 1 1 calc R
H15B H 0.3932 0.2806 0.8884 0.177 Uiso 1 1 calc R
H15C H 0.3995 0.3646 0.9282 0.177 Uiso 1 1 calc R
C32 C -0.0991(6) 0.3540(4) 0.6362(5) 0.1163(18) Uani 1 1 d .
H32 H -0.1776 0.3265 0.6509 0.140 Uiso 1 1 calc R
C24 C -0.1405(6) 1.0907(4) 0.8289(4) 0.1078(16) Uani 1 1 d .
H24 H -0.0986 1.1471 0.8139 0.129 Uiso 1 1 calc R
C31 C 0.0006(7) 0.3526(4) 0.5557(4) 0.1035(16) Uani 1 1 d .
C26 C -0.3360(5) 1.0191(5) 0.8649(5) 0.124(2) Uani 1 1 d .
H26 H -0.4274 1.0274 0.8735 0.149 Uiso 1 1 calc R
C27 C -0.2657(4) 0.9244(4) 0.8767(4) 0.1035(16) Uani 1 1 d .
H27 H -0.3105 0.8691 0.8936 0.124 Uiso 1 1 calc R
C25 C -0.2701(6) 1.0983(5) 0.8408(5) 0.118(2) Uani 1 1 d .
C34 C 0.6669(10) 0.9262(8) 0.2867(7) 0.178(3) Uiso 1 1 d .
C41 C 0.5671(10) 1.0902(8) 0.2129(7) 0.200(4) Uiso 1 1 d .
H41A H 0.6057 1.1282 0.2356 0.301 Uiso 1 1 calc R
H41B H 0.4840 1.0714 0.2560 0.301 Uiso 1 1 calc R
H41C H 0.5525 1.1299 0.1535 0.301 Uiso 1 1 calc R
C39 C 0.7516(13) 0.8455(10) 0.2800(9) 0.222(4) Uiso 1 1 d .
H39 H 0.7663 0.7992 0.3348 0.266 Uiso 1 1 calc R
C35 C 0.6583(9) 0.9992(7) 0.2033(7) 0.165(3) Uiso 1 1 d .
C40 C 0.5870(18) 0.9457(13) 0.3739(12) 0.318(8) Uiso 1 1 d .
H40A H 0.5145 0.9056 0.4010 0.477 Uiso 1 1 calc R
H40B H 0.5529 1.0149 0.3612 0.477 Uiso 1 1 calc R
H40C H 0.6413 0.9292 0.4163 0.477 Uiso 1 1 calc R
C36 C 0.7227(8) 0.9798(6) 0.1299(6) 0.160(3) Uiso 1 1 d .
H36 H 0.7119 1.0283 0.0751 0.192 Uiso 1 1 calc R
C37 C 0.8091(10) 0.8943(8) 0.1193(8) 0.188(3) Uiso 1 1 d .
H37 H 0.8562 0.8853 0.0622 0.226 Uiso 1 1 calc R
C38 C 0.8158(12) 0.8267(10) 0.2021(9) 0.223(4) Uiso 1 1 d .
H38 H 0.8669 0.7656 0.2036 0.268 Uiso 1 1 calc R

loop_
_atom_site_aniso_label
_atom_site_aniso_U_11
_atom_site_aniso_U_22
_atom_site_aniso_U_33
_atom_site_aniso_U_23
_atom_site_aniso_U_13
_atom_site_aniso_U_12
O1 0.0450(13) 0.100(2) 0.0659(16) 0.0035(14) -0.0186(11) -0.0241(12)
C1 0.0460(18) 0.064(2) 0.059(2) -0.0095(18) -0.0197(14) -0.0103(15)
O3 0.0593(14) 0.105(2) 0.0639(16) -0.0377(16) -0.0083(11) -0.0208(13)
C5 0.0425(17) 0.068(2) 0.055(2) -0.0186(18) -0.0126(14) -0.0065(15)
C6 0.0415(17) 0.060(2) 0.069(2) -0.0216(19) -0.0106(14) -0.0077(15)
O2 0.0562(15) 0.0672(18) 0.109(2) -0.0251(16) -0.0166(13) -0.0017(12)
C2 0.0458(18) 0.082(3) 0.056(2) -0.019(2) -0.0118(15) -0.0151(17)
C4 0.0426(17) 0.064(2) 0.049(2) -0.0115(17) -0.0127(13) -0.0052(15)
C3 0.0456(17) 0.060(2) 0.061(2) -0.0129(18) -0.0118(15) -0.0079(15)
C16 0.0470(18) 0.074(2) 0.047(2) -0.0087(18) -0.0110(14) -0.0092(16)
C7 0.0498(18) 0.079(3) 0.062(2) -0.0035(19) -0.0204(15) -0.0186(17)
C9 0.0481(19) 0.089(3) 0.066(2) -0.029(2) -0.0072(15) -0.0129(18)
F1 0.127(2) 0.146(3) 0.0901(19) 0.0106(18) -0.0630(16) -0.0216(19)
C28 0.074(2) 0.066(2) 0.062(2) -0.019(2) -0.0217(18) -0.0076(19)
C8 0.057(2) 0.061(2) 0.084(3) -0.022(2) -0.0205(17) -0.0082(17)
C21 0.061(2) 0.096(3) 0.060(2) -0.008(2) -0.0217(17) -0.019(2)
C12 0.068(2) 0.078(3) 0.064(2) -0.010(2) -0.0263(18) -0.0002(19)
C14 0.076(3) 0.073(3) 0.085(3) -0.022(2) -0.024(2) -0.001(2)
C20 0.073(3) 0.114(4) 0.079(3) -0.011(3) -0.038(2) -0.015(2)
C18 0.080(3) 0.094(3) 0.064(3) 0.000(2) -0.011(2) -0.023(2)
C17 0.058(2) 0.094(3) 0.063(2) 0.000(2) -0.0234(17) -0.0168(19)
C10 0.081(3) 0.078(3) 0.058(2) -0.018(2) -0.0155(18) -0.017(2)
C19 0.080(3) 0.093(3) 0.069(3) -0.014(2) -0.035(2) -0.006(2)
C22 0.072(3) 0.068(3) 0.085(3) -0.028(2) -0.022(2) 0.002(2)
F3 0.245(4) 0.131(3) 0.152(3) -0.064(3) -0.094(3) -0.040(3)
C23 0.079(3) 0.075(3) 0.111(4) -0.041(3) -0.027(2) 0.007(2)
C33 0.087(3) 0.116(4) 0.085(3) -0.031(3) -0.025(2) -0.031(3)
C29 0.093(3) 0.090(3) 0.072(3) -0.036(2) -0.023(2) -0.008(2)
C30 0.121(4) 0.097(4) 0.087(3) -0.044(3) -0.027(3) -0.014(3)
F2 0.151(3) 0.113(3) 0.273(5) -0.093(3) -0.085(3) 0.056(2)
C13 0.090(3) 0.095(3) 0.079(3) 0.004(3) -0.015(2) -0.016(3)
C11 0.127(4) 0.114(4) 0.096(3) -0.044(3) -0.037(3) -0.036(3)
C15 0.083(3) 0.111(4) 0.154(5) -0.061(4) -0.027(3) 0.030(3)
C32 0.135(4) 0.115(4) 0.133(5) -0.028(4) -0.070(4) -0.047(3)
C24 0.111(4) 0.083(3) 0.142(5) -0.053(3) -0.041(3) 0.008(3)
C31 0.157(5) 0.092(4) 0.082(4) -0.034(3) -0.054(4) -0.011(3)
C26 0.071(3) 0.129(5) 0.196(6) -0.084(5) -0.045(3) 0.016(3)
C27 0.064(3) 0.101(4) 0.154(5) -0.057(4) -0.033(3) 0.009(3)
C25 0.099(4) 0.105(4) 0.160(5) -0.064(4) -0.057(4) 0.043(4)

loop_
_atom_type_symbol
_atom_type_description
_atom_type_scat_dispersion_real
_atom_type_scat_dispersion_imag
_atom_type_scat_source
C C 0.0033 0.0016 'International Tables Vol C Tables 4.2.6.8 and 6.1.1.4'
H H 0.0000 0.0000 'International Tables Vol C Tables 4.2.6.8 and 6.1.1.4'
O O 0.0106 0.0060 'International Tables Vol C Tables 4.2.6.8 and 6.1.1.4'
F F 0.0171 0.0103 'International Tables Vol C Tables 4.2.6.8 and 6.1.1.4'

loop_
_geom_angle_atom_site_label_1
_geom_angle_atom_site_label_2
_geom_angle_atom_site_label_3
_geom_angle
C16 O1 C7 116.9(2)
C6 C1 C2 120.0(3)
C6 C1 C7 120.8(3)
C2 C1 C7 119.3(3)
C28 O3 C9 118.6(3)
C6 C5 C4 120.6(3)
C6 C5 C9 119.4(3)
C4 C5 C9 119.9(3)
C1 C6 C14 120.2(3)
C5 C6 C1 119.6(3)
C5 C6 C14 120.2(3)
C22 O2 C8 118.5(3)
C1 C2 C10 120.2(3)
C3 C2 C1 119.3(3)
C3 C2 C10 120.5(3)
C5 C4 C12 119.6(3)
C3 C4 C5 119.6(3)
C3 C4 C12 120.8(3)
C2 C3 C4 120.9(3)
C2 C3 C8 119.0(3)
C4 C3 C8 120.0(3)
C21 C16 O1 115.9(3)
C21 C16 C17 120.1(3)
C17 C16 O1 123.9(3)
O1 C7 C1 109.0(3)
O3 C9 C5 107.0(2)
O3 C28 C29 124.8(4)
C33 C28 O3 116.3(3)
C33 C28 C29 118.9(4)
O2 C8 C3 107.1(3)
C20 C21 C16 120.4(4)
C4 C12 C13 113.7(3)
C6 C14 C15 114.2(4)
C21 C20 C19 119.0(4)
C19 C18 C17 118.7(4)
C18 C17 C16 119.6(3)
C2 C10 C11 113.2(3)
F1 C19 C18 117.5(4)
C20 C19 F1 120.4(4)
C20 C19 C18 122.0(4)
O2 C22 C23 124.1(4)
O2 C22 C27 117.2(4)
C27 C22 C23 118.7(4)
C22 C23 C24 119.8(4)
C28 C33 C32 120.9(4)
C30 C29 C28 120.7(4)
C31 C30 C29 119.9(5)
C31 C32 C33 116.4(5)
C25 C24 C23 119.0(5)
F3 C31 C32 114.1(6)
C30 C31 F3 122.6(5)
C30 C31 C32 123.2(4)
C25 C26 C27 119.2(5)
C22 C27 C26 120.4(5)
C24 C25 F2 117.8(6)
C24 C25 C26 123.0(5)
C26 C25 F2 119.2(5)
C39 C34 C35 116.2(10)
C39 C34 C40 125.6(13)
C35 C34 C40 118.2(11)
C38 C39 C34 124.7(14)
C34 C35 C41 115.0(8)
C36 C35 C34 117.3(10)
C36 C35 C41 127.6(10)
C35 C36 C37 128.4(10)
C38 C37 C36 111.9(10)
C39 C38 C37 121.1(13)

loop_
_geom_bond_atom_site_label_1
_geom_bond_atom_site_label_2
_geom_bond_distance
O1 C16 1.378(4)
O1 C7 1.426(4)
C1 C6 1.405(5)
C1 C2 1.432(5)
C1 C7 1.501(5)
O3 C9 1.426(4)
O3 C28 1.373(4)
C5 C6 1.401(5)
C5 C4 1.406(5)
C5 C9 1.506(5)
C6 C14 1.492(5)
O2 C8 1.445(4)
O2 C22 1.357(5)
C2 C3 1.390(5)
C2 C10 1.505(5)
C4 C3 1.404(5)
C4 C12 1.508(5)
C3 C8 1.492(5)
C16 C21 1.371(5)
C16 C17 1.378(5)
F1 C19 1.363(5)
C28 C33 1.362(6)
C28 C29 1.392(6)
C21 C20 1.360(6)
C12 C13 1.531(6)
C14 C15 1.534(6)
C20 C19 1.361(6)
C18 C17 1.375(6)
C18 C19 1.368(6)
C10 C11 1.533(6)
C22 C23 1.397(6)
C22 C27 1.357(6)
F3 C31 1.375(5)
C23 C24 1.399(6)
C33 C32 1.399(6)
C29 C30 1.350(6)
C30 C31 1.319(7)
F2 C25 1.379(6)
C32 C31 1.390(8)
C24 C25 1.323(7)
C26 C27 1.392(8)
C26 C25 1.343(9)
C34 C39 1.328(13)
C34 C35 1.391(12)
C34 C40 1.471(17)
C41 C35 1.484(11)
C39 C38 1.307(13)
C35 C36 1.249(10)
C36 C37 1.403(11)
C37 C38 1.349(13)

loop_
_platon_squeeze_void_nr
_platon_squeeze_void_average_x
_platon_squeeze_void_average_y
_platon_squeeze_void_average_z
_platon_squeeze_void_volume
_platon_squeeze_void_count_electrons
_platon_squeeze_void_content
1 0.076 -0.076 0.500 474 79 ' '
